data_4301624
loop_
_publ_author_name
'Ting Hu'
'Li Qin'
'Fang Kong'
'Yong Zhou'
'Jiang-Gao Mao'

_publ_section_title
;
Ln3Pb3(IO3)13(\m3-O) (Ln = La-Nd): New Types of Second-Order Nonlinear
Optical Materials Containing Two Types of Lone Pair Cations
;
_journal_name_full 'Inorganic Chemistry'
_journal_page_first 2193
_journal_page_last 2199
_journal_paper_doi 10.1021/ic8022375
_journal_volume 48
_journal_year 2009
_chemical_formula_sum 'I13 La3 O40 Pb3'
_chemical_formula_weight 3328.00
_chemical_name_systematic
; 
 ? 
;
_space_group_IT_number 161
_symmetry_cell_setting trigonal
_symmetry_space_group_name_Hall 'R 3 -2"c'
_symmetry_space_group_name_H-M 'R 3 c :H'
_atom_sites_solution_hydrogens none
_atom_sites_solution_primary direct
_atom_sites_solution_secondary difmap
_audit_creation_method SHELXL-97
_cell_angle_alpha 90.00
_cell_angle_beta 90.00
_cell_angle_gamma 120.00
_cell_formula_units_Z 6
_cell_length_a 22.234(2)
_cell_length_b 22.234(2)
_cell_length_c 13.7017(14)
_cell_measurement_reflns_used 5755
_cell_measurement_temperature 293(2)
_cell_measurement_theta_max 27.4758
_cell_measurement_theta_min 3.1554
_cell_volume 5866.0(10)
_computing_cell_refinement 'CrystalClear (Rigaku/MSC Inc., 2005)'
_computing_data_collection 'CrystalClear (Rigaku/MSC Inc., 2005)'
_computing_data_reduction 'CrystalClear (Rigaku/MSC Inc., 2005)'
_computing_structure_refinement 'SHELXL-97 (Sheldrick, 1997)'
_computing_structure_solution 'SHELXS-97 (Sheldrick, 1990)'
_diffrn_ambient_temperature 293(2)
_diffrn_detector_area_resol_mean 14.6306
_diffrn_measured_fraction_theta_full 0.999
_diffrn_measured_fraction_theta_max 0.999
_diffrn_measurement_device_type 'Rigaku Mercury CCD'
_diffrn_measurement_method CCD_Profile_fitting
_diffrn_radiation_monochromator graphite
_diffrn_radiation_source 'fine-focus sealed tube'
_diffrn_radiation_type MoK\a
_diffrn_radiation_wavelength 0.71073
_diffrn_reflns_av_R_equivalents 0.0470
_diffrn_reflns_av_sigmaI/netI 0.0383
_diffrn_reflns_limit_h_max 28
_diffrn_reflns_limit_h_min -28
_diffrn_reflns_limit_k_max 28
_diffrn_reflns_limit_k_min -28
_diffrn_reflns_limit_l_max 16
_diffrn_reflns_limit_l_min -17
_diffrn_reflns_number 14628
_diffrn_reflns_theta_full 27.49
_diffrn_reflns_theta_max 27.49
_diffrn_reflns_theta_min 3.16
_diffrn_standards_decay_% <1.0%
_exptl_absorpt_coefficient_mu 26.459
_exptl_absorpt_correction_T_max 1.0
_exptl_absorpt_correction_T_min 0.41
_exptl_absorpt_correction_type multi-scan
_exptl_crystal_colour colorless
_exptl_crystal_density_diffrn 5.652
_exptl_crystal_density_method 'not measured'
_exptl_crystal_description Prism
_exptl_crystal_F_000 8556
_exptl_crystal_size_max 0.2
_exptl_crystal_size_mid 0.1
_exptl_crystal_size_min 0.09
_refine_diff_density_max 2.036
_refine_diff_density_min -4.489
_refine_diff_density_rms 0.443
_refine_ls_abs_structure_details 'Flack H D (1983), Acta Cryst. A39, 876-881'
_refine_ls_abs_structure_Flack 0.048(12)
_refine_ls_extinction_method none
_refine_ls_goodness_of_fit_ref 1.061
_refine_ls_hydrogen_treatment none
_refine_ls_matrix_type full
_refine_ls_number_parameters 178
_refine_ls_number_reflns 2926
_refine_ls_number_restraints 1
_refine_ls_restrained_S_all 1.061
_refine_ls_R_factor_all 0.0442
_refine_ls_R_factor_gt 0.0436
_refine_ls_shift/su_max 0.001
_refine_ls_shift/su_mean 0.000
_refine_ls_structure_factor_coef Fsqd
_refine_ls_weighting_details 'calc w=1/[\s^2^(Fo^2^)+(0.0556P)^2^+666.2153P] where P=(Fo^2^+2Fc^2^)/3'
_refine_ls_weighting_scheme calc
_refine_ls_wR_factor_gt 0.1071
_refine_ls_wR_factor_ref 0.1076
_reflns_number_gt 2875
_reflns_number_total 2926
_reflns_threshold_expression >2sigma(I)
_cod_data_source_file ic8022375_si_001_1.cif
_cod_data_source_block La
_cod_depositor_comments
;
The following automatic conversions were performed:
'_symmetry_cell_setting' value 'Trigonal' changed to 'trigonal' according
to '/home/saulius/struct/CIF-dictionaries/cif_core.dic' dictionary named
'cif_core.dic' version 2.4.1 from
2010-06-29.

'_exptl_absorpt_correction_type' value 'Multi-scan' changed
to 'multi-scan' according to
'/home/saulius/struct/CIF-dictionaries/cif_core.dic' dictionary named
'cif_core.dic' version 2.4.1 from 2010-06-29.

Automatic conversion script
Id: cif_fix_enum 1527 2010-12-29 10:47:43Z saulius 
;
_cod_original_cell_volume 5866.2(10)
_cod_original_sg_symbol_H-M 'R 3 c'
_cod_database_code 4301624

loop_
_symmetry_equiv_pos_as_xyz
'x, y, z'
'-y, x-y, z'
'-x+y, -x, z'
'-y, -x, z+1/2'
'-x+y, y, z+1/2'
'x, x-y, z+1/2'
'x+2/3, y+1/3, z+1/3'
'-y+2/3, x-y+1/3, z+1/3'
'-x+y+2/3, -x+1/3, z+1/3'
'-y+2/3, -x+1/3, z+5/6'
'-x+y+2/3, y+1/3, z+5/6'
'x+2/3, x-y+1/3, z+5/6'
'x+1/3, y+2/3, z+2/3'
'-y+1/3, x-y+2/3, z+2/3'
'-x+y+1/3, -x+2/3, z+2/3'
'-y+1/3, -x+2/3, z+7/6'
'-x+y+1/3, y+2/3, z+7/6'
'x+1/3, x-y+2/3, z+7/6'

loop_
_atom_site_label
_atom_site_type_symbol
_atom_site_fract_x
_atom_site_fract_y
_atom_site_fract_z
_atom_site_U_iso_or_equiv
_atom_site_adp_type
_atom_site_occupancy
_atom_site_symmetry_multiplicity
_atom_site_calc_flag
_atom_site_refinement_flags
_atom_site_disorder_assembly
_atom_site_disorder_group
La1 La 0.16175(5) 0.19662(4) 0.94074(6) 0.00800(19) Uani 1 1 d . . .
Pb1 Pb 0.12266(6) 0.10742(6) 1.22714(10) 0.0360(4) Uani 0.808(4) 1 d P . .
Pb1' Pb 0.1188(2) 0.0654(2) 1.1695(4) 0.0360(4) Uani 0.19 1 d P . .
I1 I 0.19055(7) 0.04423(7) 1.01533(10) 0.0247(3) Uani 1 1 d . . .
I2 I 0.11793(5) 0.26084(5) 1.18509(7) 0.0114(2) Uani 1 1 d . . .
I3 I 0.30717(5) 0.30196(5) 1.14454(8) 0.0130(2) Uani 1 1 d . . .
I4 I 0.16229(6) 0.37709(5) 0.92723(7) 0.0107(2) Uani 1 1 d . . .
I5 I 0.0000 0.0000 1.42146(17) 0.0227(4) Uani 1 3 d S . .
O1 O 0.1134(11) -0.0312(7) 0.9683(14) 0.049(5) Uani 1 1 d . . .
O2 O 0.1509(9) 0.0986(7) 1.0406(9) 0.026(3) Uani 1 1 d . . .
O3 O 0.1899(10) 0.0177(8) 1.1407(15) 0.051(6) Uani 1 1 d . . .
O4 O 0.1470(6) 0.2081(6) 1.1196(9) 0.016(3) Uani 1 1 d . . .
O5 O 0.1994(8) 0.3323(7) 1.2228(12) 0.031(3) Uani 1 1 d . . .
O6 O 0.0983(7) 0.2050(7) 1.2909(10) 0.024(3) Uiso 1 1 d . . .
O7 O 0.3853(6) 0.2935(6) 1.1452(10) 0.019(3) Uani 1 1 d . . .
O8 O 0.2819(7) 0.2743(8) 1.0209(9) 0.023(3) Uani 1 1 d . . .
O9 O 0.3507(8) 0.3940(8) 1.1300(12) 0.030(3) Uani 1 1 d . . .
O10 O 0.1821(7) 0.4347(7) 1.0317(10) 0.021(3) Uani 1 1 d . . .
O11 O 0.1583(7) 0.3025(6) 0.9876(11) 0.023(3) Uani 1 1 d . . .
O12 O 0.2497(7) 0.4160(7) 0.8800(11) 0.024(3) Uani 1 1 d . . .
O13 O 0.0724(8) 0.0022(8) 1.3573(12) 0.029(3) Uani 1 1 d . . .
O14 O 0.0000 0.0000 1.1469(15) 0.017(4) Uani 1 3 d S . .

loop_
_atom_site_aniso_label
_atom_site_aniso_U_11
_atom_site_aniso_U_22
_atom_site_aniso_U_33
_atom_site_aniso_U_23
_atom_site_aniso_U_13
_atom_site_aniso_U_12
La1 0.0095(4) 0.0076(4) 0.0076(4) -0.0004(3) 0.0005(3) 0.0048(3)
Pb1 0.0324(6) 0.0273(5) 0.0505(7) 0.0139(4) 0.0086(5) 0.0166(5)
Pb1' 0.0324(6) 0.0273(5) 0.0505(7) 0.0139(4) 0.0086(5) 0.0166(5)
I1 0.0280(6) 0.0229(6) 0.0245(7) -0.0004(5) -0.0026(5) 0.0138(5)
I2 0.0135(5) 0.0134(5) 0.0084(5) -0.0002(4) 0.0012(4) 0.0076(4)
I3 0.0090(4) 0.0148(5) 0.0154(5) -0.0011(4) 0.0012(4) 0.0062(4)
I4 0.0119(5) 0.0116(5) 0.0110(5) 0.0000(4) 0.0010(4) 0.0075(4)
I5 0.0210(6) 0.0210(6) 0.0261(11) 0.000 0.000 0.0105(3)
O1 0.072(13) 0.010(7) 0.059(12) -0.022(7) -0.036(10) 0.017(8)
O2 0.057(10) 0.019(6) 0.015(7) -0.002(5) 0.000(6) 0.029(7)
O3 0.059(11) 0.012(7) 0.060(12) 0.004(7) -0.038(10) 0.000(7)
O4 0.014(6) 0.015(6) 0.019(6) 0.012(5) 0.009(5) 0.007(5)
O5 0.025(7) 0.021(7) 0.044(9) -0.014(7) -0.008(6) 0.009(6)
O7 0.009(5) 0.018(6) 0.021(6) 0.002(5) 0.007(5) 0.000(5)
O8 0.016(6) 0.040(8) 0.017(7) 0.004(6) -0.002(5) 0.018(6)
O9 0.029(8) 0.024(7) 0.036(9) 0.006(6) 0.008(7) 0.012(6)
O10 0.026(7) 0.016(6) 0.026(7) -0.012(5) -0.010(5) 0.015(6)
O11 0.018(6) 0.003(5) 0.037(8) 0.003(5) 0.001(6) -0.002(5)
O12 0.014(6) 0.028(7) 0.034(8) 0.015(6) 0.009(6) 0.013(6)
O13 0.033(8) 0.027(7) 0.036(9) -0.006(6) 0.007(7) 0.021(7)
O14 0.022(7) 0.022(7) 0.006(9) 0.000 0.000 0.011(3)

loop_
_atom_type_symbol
_atom_type_description
_atom_type_scat_dispersion_real
_atom_type_scat_dispersion_imag
_atom_type_scat_source
O O 0.0106 0.0060 'International Tables Vol C Tables 4.2.6.8 and 6.1.1.4'
I I -0.4742 1.8119 'International Tables Vol C Tables 4.2.6.8 and 6.1.1.4'
La La -0.2871 2.4523 'International Tables Vol C Tables 4.2.6.8 and 6.1.1.4'
Pb Pb -3.3944 10.1111 'International Tables Vol C Tables 4.2.6.8 and 6.1.1.4'

loop_
_geom_angle_atom_site_label_1
_geom_angle_atom_site_label_2
_geom_angle_atom_site_label_3
_geom_angle
_geom_angle_site_symmetry_1
_geom_angle_site_symmetry_3
_geom_angle_publ_flag
O6 La1 O10 97.0(5) 5_554 10_554 ?
O6 La1 O11 83.7(5) 5_554 . ?
O10 La1 O11 145.4(4) 10_554 . ?
O6 La1 O2 134.3(5) 5_554 . ?
O10 La1 O2 71.1(4) 10_554 . ?
O11 La1 O2 131.0(5) . . ?
O6 La1 O4 135.9(4) 5_554 . ?
O10 La1 O4 126.5(4) 10_554 . ?
O11 La1 O4 65.3(4) . . ?
O2 La1 O4 65.7(4) . . ?
O6 La1 O7 63.3(4) 5_554 15_554 ?
O10 La1 O7 70.3(4) 10_554 15_554 ?
O11 La1 O7 79.5(4) . 15_554 ?
O2 La1 O7 139.4(5) . 15_554 ?
O4 La1 O7 133.1(4) . 15_554 ?
O6 La1 O1 70.2(6) 5_554 2 ?
O10 La1 O1 133.0(6) 10_554 2 ?
O11 La1 O1 79.9(6) . 2 ?
O2 La1 O1 86.0(7) . 2 ?
O4 La1 O1 74.0(5) . 2 ?
O7 La1 O1 130.6(6) 15_554 2 ?
O6 La1 O8 133.9(5) 5_554 . ?
O10 La1 O8 78.4(5) 10_554 . ?
O11 La1 O8 76.6(4) . . ?
O2 La1 O8 88.1(5) . . ?
O4 La1 O8 70.2(4) . . ?
O7 La1 O8 72.3(4) 15_554 . ?
O1 La1 O8 142.9(5) 2 . ?
O6 La1 O13 66.2(4) 5_554 6_554 ?
O10 La1 O13 71.9(5) 10_554 6_554 ?
O11 La1 O13 136.8(5) . 6_554 ?
O2 La1 O13 68.2(4) . 6_554 ?
O4 La1 O13 116.5(4) . 6_554 ?
O7 La1 O13 110.4(4) 15_554 6_554 ?
O1 La1 O13 61.5(5) 2 6_554 ?
O8 La1 O13 146.6(4) . 6_554 ?
Pb1' Pb1 O12 89.0(4) . 8 ?
Pb1' Pb1 O4 102.1(4) . . ?
O12 Pb1 O4 78.4(4) 8 . ?
Pb1' Pb1 O6 154.2(4) . . ?
O12 Pb1 O6 103.8(4) 8 . ?
O4 Pb1 O6 60.0(4) . . ?
Pb1' Pb1 O2 40.0(4) . . ?
O12 Pb1 O2 73.5(5) 8 . ?
O4 Pb1 O2 63.1(4) . . ?
O6 Pb1 O2 122.1(4) . . ?
Pb1' Pb1 O13 85.6(4) . . ?
O12 Pb1 O13 112.5(4) 8 . ?
O4 Pb1 O13 167.1(4) . . ?
O6 Pb1 O13 109.1(4) . . ?
O2 Pb1 O13 125.6(4) . . ?
Pb1 Pb1' O2 116.3(5) . . ?
Pb1 Pb1' O14 101.1(4) . . ?
O2 Pb1' O14 102.0(7) . . ?
Pb1 Pb1' O3 131.8(5) . . ?
O2 Pb1' O3 79.2(7) . . ?
O14 Pb1' O3 120.8(5) . . ?
Pb1 Pb1' O12 65.1(4) . 8 ?
O2 Pb1' O12 81.0(6) . 8 ?
O14 Pb1' O12 165.3(4) . 8 ?
O3 Pb1' O12 73.9(5) . 8 ?
Pb1 Pb1' I1 143.1(3) . . ?
O2 Pb1' I1 40.6(4) . . ?
O14 Pb1' I1 111.0(5) . . ?
O3 Pb1' I1 39.8(5) . . ?
O12 Pb1' I1 80.8(3) 8 . ?
O3 I1 O1 100.7(8) . . ?
O3 I1 O2 96.1(8) . . ?
O1 I1 O2 97.5(8) . . ?
O3 I1 Pb1' 55.5(7) . . ?
O1 I1 Pb1' 93.9(7) . . ?
O2 I1 Pb1' 42.1(4) . . ?
O5 I2 O6 99.6(7) . . ?
O5 I2 O4 100.7(6) . . ?
O6 I2 O4 89.7(6) . . ?
O9 I3 O8 100.7(7) . . ?
O9 I3 O7 96.8(6) . . ?
O8 I3 O7 96.9(6) . . ?
O12 I4 O11 98.6(6) . . ?
O12 I4 O10 96.9(7) . . ?
O11 I4 O10 99.7(6) . . ?
O13 I5 O13 98.5(7) 3 2 ?
O13 I5 O13 98.5(7) 3 . ?
O13 I5 O13 98.5(7) 2 . ?
I1 O1 La1 153.3(10) . 3 ?
I1 O2 Pb1' 97.3(6) . . ?
I1 O2 La1 127.0(7) . . ?
Pb1' O2 La1 134.7(6) . . ?
I1 O2 Pb1 115.7(6) . . ?
Pb1' O2 Pb1 23.7(2) . . ?
La1 O2 Pb1 112.8(5) . . ?
I1 O3 Pb1' 84.8(7) . . ?
I2 O4 La1 130.6(6) . . ?
I2 O4 Pb1 107.2(5) . . ?
La1 O4 Pb1 117.8(5) . . ?
I2 O6 La1 131.0(7) . 5 ?
I2 O6 Pb1 102.7(6) . . ?
La1 O6 Pb1 124.3(6) 5 . ?
I3 O7 La1 135.7(7) . 8 ?
I3 O8 La1 132.1(7) . . ?
I4 O10 La1 137.9(7) . 16_554 ?
I4 O11 La1 137.6(8) . . ?
I4 O12 Pb1 114.7(7) . 15_554 ?
I4 O12 Pb1' 102.8(6) . 15_554 ?
Pb1 O12 Pb1' 25.95(18) 15_554 15_554 ?
I5 O13 Pb1 108.8(6) . . ?
I5 O13 La1 123.7(8) . 6 ?
Pb1 O13 La1 119.1(5) . 6 ?
Pb1' O14 Pb1' 118.2(2) 3 . ?
Pb1' O14 Pb1' 118.2(2) 3 2 ?
Pb1' O14 Pb1' 118.2(2) . 2 ?

loop_
_geom_bond_atom_site_label_1
_geom_bond_atom_site_label_2
_geom_bond_distance
_geom_bond_site_symmetry_2
_geom_bond_publ_flag
La1 O6 2.444(14) 5_554 ?
La1 O10 2.473(12) 10_554 ?
La1 O11 2.479(13) . ?
La1 O2 2.480(13) . ?
La1 O4 2.502(13) . ?
La1 O7 2.543(14) 15_554 ?
La1 O1 2.560(14) 2 ?
La1 O8 2.591(13) . ?
La1 O13 2.753(15) 6_554 ?
Pb1 Pb1' 1.194(6) . ?
Pb1 O12 2.475(15) 8 ?
Pb1 O4 2.502(11) . ?
Pb1 O6 2.635(14) . ?
Pb1 O2 2.662(13) . ?
Pb1 O13 2.699(16) . ?
Pb1' O2 1.909(14) . ?
Pb1' O14 2.312(6) . ?
Pb1' O3 2.34(2) . ?
Pb1' O12 2.728(15) 8 ?
Pb1' I1 2.824(5) . ?
I1 O3 1.814(19) . ?
I1 O1 1.815(16) . ?
I1 O2 1.852(13) . ?
I2 O5 1.787(15) . ?
I2 O6 1.814(14) . ?
I2 O4 1.832(12) . ?
I3 O9 1.784(15) . ?
I3 O8 1.793(13) . ?
I3 O7 1.839(13) . ?
I4 O12 1.806(12) . ?
I4 O11 1.815(13) . ?
I4 O10 1.821(12) . ?
I5 O13 1.812(14) 3 ?
I5 O13 1.812(14) 2 ?
I5 O13 1.812(14) . ?
O1 La1 2.560(14) 3 ?
O6 La1 2.444(14) 5 ?
O7 La1 2.543(14) 8 ?
O10 La1 2.473(12) 16_554 ?
O12 Pb1 2.475(15) 15_554 ?
O12 Pb1' 2.728(15) 15_554 ?
O13 La1 2.753(15) 6 ?
O14 Pb1' 2.312(5) 3 ?
O14 Pb1' 2.312(5) 2 ?
